data_4080738
loop_
_publ_author_name
'Wanniarachchi, Sarath'
'Hewage, Jeewantha S.'
'Lindeman, Sergey V.'
'Gardinier, James R.'

_publ_section_title
;
 Rhodium Complexes of a New Structurally Adaptive PNN-Pincer Type Ligand
;
_journal_issue 10
_journal_name_full Organometallics
_journal_page_first 2885
_journal_paper_doi 10.1021/om400151e
_journal_volume 32
_journal_year 2013
_chemical_formula_moiety 'C38 H41 N5 P Rh, C1 H2.4'
_chemical_formula_sum 'C39 H43.4 N5 P Rh'
_chemical_formula_weight 716.09
_chemical_name_systematic
;
 ? 
;
_space_group_crystal_system triclinic
_space_group_IT_number 2
_space_group_name_Hall '-P 1'
_space_group_name_H-M_alt 'P -1'
_symmetry_space_group_name_Hall '-P 1'
_symmetry_space_group_name_H-M 'P -1'
_atom_sites_solution_hydrogens geom
_atom_sites_solution_primary direct
_atom_sites_solution_secondary difmap
_audit_creation_date 2012-05-21
_audit_creation_method
;
  Olex2 1.1
  (compiled 2011.11.01 svn.r2039, GUI svn.r3906)
;
_cell_angle_alpha 63.183(4)
_cell_angle_beta 89.650(3)
_cell_angle_gamma 74.920(3)
_cell_formula_units_Z 2
_cell_length_a 11.5283(4)
_cell_length_b 13.2391(5)
_cell_length_c 14.1743(5)
_cell_measurement_reflns_used 16522
_cell_measurement_temperature 100.00(10)
_cell_measurement_theta_max 29.5130
_cell_measurement_theta_min 3.3672
_cell_volume 1848.59(14)
_computing_cell_refinement
;
CrysAlisPro, Agilent Technologies,
Version 1.171.35.15 (release 03-08-2011 CrysAlis171 .NET)
(compiled Aug  3 2011,13:03:54)
;
_computing_data_collection
;
CrysAlisPro, Agilent Technologies,
Version 1.171.35.15 (release 03-08-2011 CrysAlis171 .NET)
(compiled Aug  3 2011,13:03:54)
;
_computing_data_reduction
;
CrysAlisPro, Agilent Technologies,
Version 1.171.35.15 (release 03-08-2011 CrysAlis171 .NET)
(compiled Aug  3 2011,13:03:54)
;
_computing_molecular_graphics
;
O. V. Dolomanov, L. J. Bourhis, R. J. Gildea, J. A. K. Howard and H. Puschmann,
OLEX2: a complete structure solution, refinement and analysis program.
J. Appl. Cryst. (2009). 42, 339-341.
;
_computing_publication_material
;
O. V. Dolomanov, L. J. Bourhis, R. J. Gildea, J. A. K. Howard and H. Puschmann,
OLEX2: a complete structure solution, refinement and analysis program.
J. Appl. Cryst. (2009). 42, 339-341.
;
_computing_structure_refinement
;
olex2.refine (L.J. Bourhis, O.V. Dolomanov, R.J. Gildea, J.A.K. Howard,
H. Puschmann, in preparation, 2011)
;
_computing_structure_solution 'SHELXS-97 (Sheldrick, 2008)'
_diffrn_ambient_temperature 100.00(10)
_diffrn_detector_area_resol_mean 10.3756
_diffrn_measured_fraction_theta_full 0.982
_diffrn_measured_fraction_theta_max 0.913
_diffrn_measurement_details
;
  1 omega -100.00  -75.00   1.0000   11.7200
omega____ theta____ kappa____ phi______ frames
    -      -11.8259  178.0000    0.0000 25

  2 omega  -36.00   54.00   1.0000   11.7200
omega____ theta____ kappa____ phi______ frames
    -      -11.8259   57.0000   30.0000 90

  3 omega  -79.00   16.00   1.0000   11.7200
omega____ theta____ kappa____ phi______ frames
    -      -11.8259  -77.0000  120.0000 95

  4 omega  -86.00   15.00   1.0000   11.7200
omega____ theta____ kappa____ phi______ frames
    -      -11.8259  -57.0000 -120.0000 101

  5 omega   34.00  100.00   1.0000   11.7200
omega____ theta____ kappa____ phi______ frames
    -       11.6697 -178.0000  -30.0000 66

  6 omega   34.00  100.00   1.0000   11.7200
omega____ theta____ kappa____ phi______ frames
    -       11.6697 -178.0000   60.0000 66

  7 omega  -41.00   62.00   1.0000   11.7200
omega____ theta____ kappa____ phi______ frames
    -      -11.8259   57.0000  150.0000 103

  8 omega  -20.00   30.00   1.0000   11.7200
omega____ theta____ kappa____ phi______ frames
    -      -11.8259  -99.0000  -60.0000 50

  9 omega  -86.00   18.00   1.0000   11.7200
omega____ theta____ kappa____ phi______ frames
    -      -11.8259  -57.0000 -180.0000 104

 10 omega  -86.00   18.00   1.0000   11.7200
omega____ theta____ kappa____ phi______ frames
    -      -11.8259  -57.0000   30.0000 104

 11 omega  -41.00   -2.00   1.0000   11.7200
omega____ theta____ kappa____ phi______ frames
    -      -11.8259   57.0000  -30.0000 39
;
_diffrn_measurement_device_type 'SuperNova, Dual, Cu at zero, Atlas'
_diffrn_measurement_method '\w scans'
_diffrn_orient_matrix_UB_11 -0.0476664000
_diffrn_orient_matrix_UB_12 0.0439419000
_diffrn_orient_matrix_UB_13 -0.0401589000
_diffrn_orient_matrix_UB_21 -0.0425580000
_diffrn_orient_matrix_UB_22 -0.0275275000
_diffrn_orient_matrix_UB_23 0.0297383000
_diffrn_orient_matrix_UB_31 -0.0067818000
_diffrn_orient_matrix_UB_32 0.0352458000
_diffrn_orient_matrix_UB_33 0.0264616000
_diffrn_radiation_monochromator mirror
_diffrn_radiation_type 'Mo K\a'
_diffrn_radiation_wavelength 0.7107
_diffrn_reflns_av_R_equivalents 0.0378
_diffrn_reflns_av_unetI/netI 0.0338
_diffrn_reflns_limit_h_max 15
_diffrn_reflns_limit_h_min -15
_diffrn_reflns_limit_k_max 18
_diffrn_reflns_limit_k_min -18
_diffrn_reflns_limit_l_max 19
_diffrn_reflns_limit_l_min -19
_diffrn_reflns_number 41908
_diffrn_reflns_theta_full 28.00
_diffrn_reflns_theta_max 29.58
_diffrn_reflns_theta_min 3.37
_diffrn_source 'SuperNova (Mo) X-ray Source'
_exptl_absorpt_coefficient_mu 0.538
_exptl_absorpt_correction_T_max 0.970
_exptl_absorpt_correction_T_min 0.895
_exptl_absorpt_correction_type gaussian
_exptl_absorpt_process_details
;
CrysAlisPro, Agilent Technologies,
Version 1.171.35.15 (release 03-08-2011 CrysAlis171 .NET)
(compiled Aug  3 2011,13:03:54)
Numerical absorption correction based on gaussian integration over
            a multifaceted crystal model
;
_exptl_crystal_colour yellow
_exptl_crystal_colour_primary yellow
_exptl_crystal_density_diffrn 1.286
_exptl_crystal_density_method 'not measured'
_exptl_crystal_description plate
_exptl_crystal_F_000 745
_exptl_crystal_size_max 0.2698
_exptl_crystal_size_mid 0.2502
_exptl_crystal_size_min 0.0651
_refine_diff_density_max 0.867
_refine_diff_density_min -0.362
_refine_diff_density_rms 0.069
_refine_ls_extinction_method none
_refine_ls_goodness_of_fit_ref 1.071
_refine_ls_hydrogen_treatment constr
_refine_ls_matrix_type full
_refine_ls_number_parameters 537
_refine_ls_number_reflns 9464
_refine_ls_number_restraints 100
_refine_ls_restrained_S_all 1.068
_refine_ls_R_factor_all 0.0398
_refine_ls_R_factor_gt 0.0300
_refine_ls_shift/su_max 0.002
_refine_ls_shift/su_mean 0.000
_refine_ls_structure_factor_coef Fsqd
_refine_ls_weighting_details 'calc w=1/[\s^2^(Fo^2^)+(0.0167P)^2^+1.5668P] where P=(Fo^2^+2Fc^2^)/3'
_refine_ls_weighting_scheme calc
_refine_ls_wR_factor_gt 0.0609
_refine_ls_wR_factor_ref 0.0667
_reflns_number_gt 8249
_reflns_number_total 9464
_reflns_threshold_expression >2sigma(I)
_cod_data_source_file om400151e_si_001.cif
_cod_data_source_block 4_0.2pentane
_cod_original_cell_volume 1848.59(11)
_cod_original_formula_sum 'C39 H43.40 N5 P Rh'
_cod_database_code 4080738
_chemical_oxdiff_formula 'C38 H41 N5 P Rh'
_reflns_odcompleteness_completeness 99.79
_reflns_odcompleteness_iscentric 1
_reflns_odcompleteness_theta 26.32

loop_
_space_group_symop_id
_space_group_symop_operation_xyz
1 'x, y, z'
2 '-x, -y, -z'

loop_
_atom_site_label
_atom_site_type_symbol
_atom_site_fract_x
_atom_site_fract_y
_atom_site_fract_z
_atom_site_U_iso_or_equiv
_atom_site_adp_type
_atom_site_occupancy
_atom_site_symmetry_multiplicity
_atom_site_calc_flag
_atom_site_refinement_flags
_atom_site_disorder_assembly
_atom_site_disorder_group
Rh1 Rh 0.265021(13) 0.454694(12) 0.182471(11) 0.01648(4) Uani 1 1 d . A .
P1 P 0.27831(4) 0.37265(4) 0.36147(3) 0.01618(9) Uani 1 1 d . . .
N1 N 0.20872(13) 0.30899(13) 0.20767(11) 0.0182(3) Uani 1 1 d . . .
N2 N 0.3321(6) 0.6704(7) 0.1605(10) 0.0287(16) Uani 0.50 1 d PDU A 1
N2A N 0.3730(6) 0.6512(7) 0.1627(9) 0.0264(15) Uani 0.50 1 d PDU A 2
N3 N 0.2428(16) 0.5757(11) -0.0651(7) 0.0184(18) Uani 0.50 1 d PDU A 1
N3A N 0.2602(17) 0.5530(11) -0.0656(7) 0.022(2) Uani 0.50 1 d PDU A 2
N11 N 0.45572(16) 0.02181(14) 0.18631(13) 0.0267(4) Uani 1 1 d . . .
N12 N 0.39616(14) 0.12976(13) 0.17786(12) 0.0202(3) Uani 1 1 d . . .
C1 C 0.19514(16) 0.27966(15) 0.12384(14) 0.0196(4) Uani 1 1 d . . .
C2 C 0.28544(16) 0.19662(15) 0.10756(14) 0.0198(4) Uani 1 1 d . . .
C3 C 0.26860(19) 0.17604(16) 0.02080(15) 0.0248(4) Uani 1 1 d . . .
H3 H 0.3308 0.1198 0.0110 0.030 Uiso 1 1 calc R . .
C4 C 0.1638(2) 0.23543(17) -0.05102(16) 0.0293(4) Uani 1 1 d . . .
C5 C 0.07353(19) 0.31802(17) -0.03540(16) 0.0280(4) Uani 1 1 d . . .
H5 H 0.0006 0.3599 -0.0835 0.034 Uiso 1 1 calc R . .
C6 C 0.09041(17) 0.33889(16) 0.05024(15) 0.0239(4) Uani 1 1 d . . .
H6 H 0.0281 0.3958 0.0592 0.029 Uiso 1 1 calc R . .
C7 C 0.1488(3) 0.2116(2) -0.14429(19) 0.0478(7) Uani 1 1 d . . .
H7a H 0.1416 0.2838 -0.2111 0.072 Uiso 1 1 calc R . .
H7b H 0.0756 0.1864 -0.1420 0.072 Uiso 1 1 calc R . .
H7c H 0.2196 0.1490 -0.1402 0.072 Uiso 1 1 calc R . .
C11 C 0.55632(19) -0.01381(17) 0.25176(16) 0.0286(4) Uani 1 1 d . . .
H11 H 0.6165 -0.0872 0.2732 0.034 Uiso 1 1 calc R . .
C12 C 0.56366(18) 0.06876(17) 0.28555(16) 0.0265(4) Uani 1 1 d . . .
H12 H 0.6267 0.0630 0.3322 0.032 Uiso 1 1 calc R . .
C13 C 0.46003(17) 0.15959(17) 0.23665(15) 0.0230(4) Uani 1 1 d . . .
H13 H 0.4368 0.2306 0.2426 0.028 Uiso 1 1 calc R . .
C21 C 0.18723(15) 0.23438(15) 0.30664(14) 0.0182(3) Uani 1 1 d . . .
C22 C 0.21113(15) 0.25368(15) 0.39475(14) 0.0178(3) Uani 1 1 d . . .
C23 C 0.18536(16) 0.18318(16) 0.49597(14) 0.0212(4) Uani 1 1 d . . .
H23 H 0.2023 0.1977 0.5535 0.025 Uiso 1 1 calc R . .
C24 C 0.13544(17) 0.09232(16) 0.51394(15) 0.0245(4) Uani 1 1 d . . .
H24 H 0.1161 0.0459 0.5825 0.029 Uiso 1 1 calc R . .
C25 C 0.11439(16) 0.07077(16) 0.42889(16) 0.0240(4) Uani 1 1 d . . .
H25 H 0.0813 0.0081 0.4405 0.029 Uiso 1 1 calc R . .
C26 C 0.14034(16) 0.13816(15) 0.32808(15) 0.0206(4) Uani 1 1 d . . .
H26 H 0.1266 0.1198 0.2724 0.025 Uiso 1 1 calc R . .
C31 C 0.20483(16) 0.46125(16) 0.42495(14) 0.0191(3) Uani 1 1 d . . .
C32 C 0.12596(17) 0.57329(17) 0.36200(15) 0.0236(4) Uani 1 1 d . . .
H32 H 0.1127 0.6030 0.2870 0.028 Uiso 1 1 calc R . .
C33 C 0.06643(17) 0.64207(18) 0.40818(17) 0.0283(4) Uani 1 1 d . . .
H33 H 0.0129 0.7185 0.3646 0.034 Uiso 1 1 calc R . .
C34 C 0.08503(17) 0.59938(19) 0.51729(17) 0.0278(4) Uani 1 1 d . . .
H34 H 0.0434 0.6459 0.5489 0.033 Uiso 1 1 calc R . .
C35 C 0.16441(18) 0.48865(18) 0.58037(16) 0.0266(4) Uani 1 1 d . . .
H35 H 0.1773 0.4595 0.6553 0.032 Uiso 1 1 calc R . .
C35A C 0.4079(6) 0.7525(6) 0.1552(6) 0.0353(15) Uani 0.50 1 d PDU A 2
C36 C 0.22524(17) 0.41985(17) 0.53510(15) 0.0233(4) Uani 1 1 d . . .
H36 H 0.2808 0.3446 0.5789 0.028 Uiso 1 1 calc R . .
C41 C 0.43123(16) 0.30529(16) 0.43398(14) 0.0188(3) Uani 1 1 d . . .
C42 C 0.49617(17) 0.37840(17) 0.43983(15) 0.0237(4) Uani 1 1 d . . .
H42 H 0.4585 0.4610 0.4105 0.028 Uiso 1 1 calc R . .
C43 C 0.61505(18) 0.33118(19) 0.48816(16) 0.0290(4) Uani 1 1 d . . .
H43 H 0.6586 0.3812 0.4923 0.035 Uiso 1 1 calc R . .
C44 C 0.67055(18) 0.2105(2) 0.53062(16) 0.0299(4) Uani 1 1 d . . .
H44 H 0.7524 0.1782 0.5631 0.036 Uiso 1 1 calc R . .
C45 C 0.60706(18) 0.13695(19) 0.52578(16) 0.0294(4) Uani 1 1 d . . .
H45 H 0.6450 0.0543 0.5555 0.035 Uiso 1 1 calc R . .
C46 C 0.48777(17) 0.18446(17) 0.47735(15) 0.0235(4) Uani 1 1 d . . .
H46 H 0.4444 0.1340 0.4738 0.028 Uiso 1 1 calc R . .
C51 C 0.31829(19) 0.58315(17) 0.16968(14) 0.0253(4) Uani 1 1 d . . .
C52 C 0.3557(6) 0.7785(6) 0.1510(6) 0.0321(15) Uani 0.50 1 d PDU A 1
C53 C 0.2400(6) 0.8523(6) 0.1682(6) 0.0516(17) Uani 0.50 1 d PDU A 1
H53a H 0.1747 0.8752 0.1121 0.077 Uiso 0.50 1 calc PR A 1
H53b H 0.2538 0.9235 0.1654 0.077 Uiso 0.50 1 calc PR A 1
H53c H 0.2170 0.8057 0.2379 0.077 Uiso 0.50 1 calc PR A 1
C53A C 0.3117(7) 0.8140(6) 0.2008(6) 0.0559(17) Uani 0.50 1 d PDU A 2
H53d H 0.2330 0.8416 0.1579 0.084 Uiso 0.50 1 calc PR A 2
H53e H 0.3329 0.8816 0.1995 0.084 Uiso 0.50 1 calc PR A 2
H53f H 0.3073 0.7584 0.2745 0.084 Uiso 0.50 1 calc PR A 2
C54 C 0.4594(7) 0.7426(5) 0.2360(6) 0.0603(17) Uani 0.50 1 d PDU A 1
H54a H 0.4393 0.6935 0.3063 0.090 Uiso 0.50 1 calc PR A 1
H54b H 0.4724 0.8136 0.2345 0.090 Uiso 0.50 1 calc PR A 1
H54c H 0.5334 0.6977 0.2220 0.090 Uiso 0.50 1 calc PR A 1
C54A C 0.5325(6) 0.7056(6) 0.2193(6) 0.0623(17) Uani 0.50 1 d PDU A 2
H54d H 0.5294 0.6489 0.2929 0.093 Uiso 0.50 1 calc PR A 2
H54e H 0.5568 0.7715 0.2189 0.093 Uiso 0.50 1 calc PR A 2
H54f H 0.5915 0.6664 0.1875 0.093 Uiso 0.50 1 calc PR A 2
C55 C 0.3889(17) 0.8413(16) 0.0399(9) 0.052(4) Uani 0.50 1 d PDU A 1
H55a H 0.4616 0.7899 0.0310 0.078 Uiso 0.50 1 calc PR A 1
H55b H 0.4048 0.9145 0.0297 0.078 Uiso 0.50 1 calc PR A 1
H55c H 0.3217 0.8601 -0.0129 0.078 Uiso 0.50 1 calc PR A 1
C55A C 0.4120(16) 0.8343(15) 0.0386(8) 0.038(2) Uani 0.50 1 d PDU A 2
H55d H 0.4724 0.7920 0.0100 0.057 Uiso 0.50 1 calc PR A 2
H55e H 0.4341 0.9034 0.0328 0.057 Uiso 0.50 1 calc PR A 2
H55f H 0.3322 0.8602 -0.0021 0.057 Uiso 0.50 1 calc PR A 2
C61 C 0.25456(16) 0.52030(16) 0.02538(14) 0.0194(4) Uani 1 1 d . . .
C62 C 0.2428(4) 0.6447(4) -0.1793(4) 0.0221(9) Uani 0.50 1 d PDU A 1
C62A C 0.2717(5) 0.5938(5) -0.1784(4) 0.0284(10) Uani 0.50 1 d PDU A 2
C63 C 0.3760(5) 0.6152(5) -0.2000(5) 0.0380(12) Uani 0.50 1 d PDU A 1
H63a H 0.4250 0.6347 -0.1579 0.057 Uiso 0.50 1 calc PR A 1
H63b H 0.3812 0.6614 -0.2759 0.057 Uiso 0.50 1 calc PR A 1
H63c H 0.4064 0.5307 -0.1792 0.057 Uiso 0.50 1 calc PR A 1
C63A C 0.3481(6) 0.6774(5) -0.2104(5) 0.0454(14) Uani 0.50 1 d PDU A 2
H63d H 0.3067 0.7467 -0.2015 0.068 Uiso 0.50 1 calc PR A 2
H63e H 0.3607 0.7025 -0.2851 0.068 Uiso 0.50 1 calc PR A 2
H63f H 0.4266 0.6375 -0.1652 0.068 Uiso 0.50 1 calc PR A 2
C64 C 0.1680(9) 0.6012(7) -0.2343(9) 0.043(2) Uani 0.50 1 d PDU A 1
H64a H 0.2024 0.5158 -0.2075 0.064 Uiso 0.50 1 calc PR A 1
H64b H 0.1697 0.6419 -0.3115 0.064 Uiso 0.50 1 calc PR A 1
H64c H 0.0841 0.6181 -0.2191 0.064 Uiso 0.50 1 calc PR A 1
C64A C 0.3411(4) 0.4824(4) -0.1879(4) 0.0384(10) Uani 0.50 1 d PDU A 2
H64d H 0.4204 0.4473 -0.1443 0.058 Uiso 0.50 1 calc PR A 2
H64e H 0.3522 0.5046 -0.2626 0.058 Uiso 0.50 1 calc PR A 2
H64f H 0.2945 0.4249 -0.1629 0.058 Uiso 0.50 1 calc PR A 2
C65 C 0.1892(4) 0.7726(3) -0.2079(3) 0.0316(9) Uani 0.50 1 d PDU A 1
H65a H 0.1081 0.7843 -0.1859 0.047 Uiso 0.50 1 calc PR A 1
H65b H 0.1836 0.8211 -0.2851 0.047 Uiso 0.50 1 calc PR A 1
H65c H 0.2409 0.7957 -0.1713 0.047 Uiso 0.50 1 calc PR A 1
C65A C 0.1476(8) 0.6443(7) -0.2415(9) 0.0383(18) Uani 0.50 1 d PDU A 2
H65d H 0.1046 0.5838 -0.2158 0.058 Uiso 0.50 1 calc PR A 2
H65e H 0.1556 0.6695 -0.3171 0.058 Uiso 0.50 1 calc PR A 2
H65f H 0.1019 0.7124 -0.2326 0.058 Uiso 0.50 1 calc PR A 2
C1S C 0.0448(6) 0.9619(6) -0.0178(6) 0.051(2) Uani 0.401(5) 1 d P . .
H1Sa H 0.0599 0.8783 0.0364 0.062 Uiso 0.401(5) 1 calc PR B 1
H1Sb H 0.1224 0.9816 -0.0207 0.062 Uiso 0.401(5) 1 calc PR B 1
C2S C 0.0065(6) 0.9739(7) -0.1250(6) 0.058(2) Uani 0.200(3) 1 d P B 1
H2Sa H -0.0671 0.9477 -0.1217 0.070 Uiso 0.200(3) 1 calc PR B 1
H2Sb H -0.0131 1.0578 -0.1796 0.070 Uiso 0.200(3) 1 calc PR B 1
C2SA C 0.0065(6) 0.9739(7) -0.1250(6) 0.058(2) Uani 0.200(3) 1 d P B 2
H2Sc H 0.0703 0.9218 -0.1421 0.087 Uiso 0.200(3) 1 calc PR B 2
H2Sd H -0.0070 1.0560 -0.1798 0.087 Uiso 0.200(3) 1 calc PR B 2
H2Se H -0.0686 0.9517 -0.1225 0.087 Uiso 0.200(3) 1 calc PR B 2
C3S C 0.1015(11) 0.9039(12) -0.1539(11) 0.047(3) Uani 0.200(3) 1 d P B 1
H3Sa H 0.0754 0.9112 -0.2229 0.070 Uiso 0.200(3) 1 calc PR B 1
H3Sb H 0.1209 0.8209 -0.0995 0.070 Uiso 0.200(3) 1 calc PR B 1
H3Sc H 0.1735 0.9314 -0.1590 0.070 Uiso 0.200(3) 1 calc PR B 1

loop_
_atom_site_aniso_label
_atom_site_aniso_U_11
_atom_site_aniso_U_22
_atom_site_aniso_U_33
_atom_site_aniso_U_23
_atom_site_aniso_U_13
_atom_site_aniso_U_12
Rh1 0.01896(7) 0.01584(7) 0.01470(7) -0.00582(5) 0.00263(5) -0.00754(5)
P1 0.0151(2) 0.0170(2) 0.0159(2) -0.00642(18) 0.00280(16) -0.00623(17)
N1 0.0210(8) 0.0179(7) 0.0177(7) -0.0076(6) 0.0029(6) -0.0099(6)
N2 0.035(4) 0.025(3) 0.032(3) -0.015(2) 0.013(4) -0.016(3)
N2A 0.033(4) 0.030(3) 0.022(2) -0.010(2) 0.007(3) -0.021(3)
N3 0.019(4) 0.018(4) 0.020(2) -0.010(2) 0.0046(18) -0.007(3)
N3A 0.027(6) 0.023(5) 0.021(2) -0.012(2) 0.005(2) -0.011(4)
N11 0.0327(9) 0.0188(8) 0.0256(9) -0.0096(7) -0.0026(7) -0.0038(7)
N12 0.0222(8) 0.0184(7) 0.0203(8) -0.0087(6) 0.0018(6) -0.0073(6)
C1 0.0225(9) 0.0188(8) 0.0182(9) -0.0060(7) 0.0032(7) -0.0122(7)
C2 0.0225(9) 0.0175(8) 0.0196(9) -0.0064(7) 0.0037(7) -0.0106(7)
C3 0.0329(11) 0.0193(9) 0.0224(10) -0.0094(8) 0.0016(8) -0.0085(8)
C4 0.0415(12) 0.0230(10) 0.0227(10) -0.0095(8) -0.0053(9) -0.0101(9)
C5 0.0296(11) 0.0240(10) 0.0263(10) -0.0080(8) -0.0074(8) -0.0084(8)
C6 0.0237(10) 0.0212(9) 0.0257(10) -0.0088(8) 0.0011(8) -0.0090(8)
C7 0.0629(17) 0.0412(13) 0.0365(13) -0.0238(11) -0.0172(12) 0.0007(12)
C11 0.0299(11) 0.0225(10) 0.0285(11) -0.0101(8) -0.0010(8) -0.0035(8)
C12 0.0222(10) 0.0288(10) 0.0277(10) -0.0124(9) 0.0005(8) -0.0074(8)
C13 0.0223(9) 0.0244(9) 0.0268(10) -0.0145(8) 0.0028(8) -0.0090(8)
C21 0.0128(8) 0.0168(8) 0.0212(9) -0.0060(7) 0.0025(7) -0.0037(7)
C22 0.0134(8) 0.0169(8) 0.0201(9) -0.0056(7) 0.0020(7) -0.0055(7)
C23 0.0176(9) 0.0214(9) 0.0197(9) -0.0059(7) 0.0028(7) -0.0049(7)
C24 0.0210(9) 0.0216(9) 0.0235(10) -0.0034(8) 0.0073(7) -0.0078(8)
C25 0.0174(9) 0.0198(9) 0.0319(11) -0.0081(8) 0.0055(8) -0.0082(7)
C26 0.0161(9) 0.0191(9) 0.0255(10) -0.0086(8) 0.0021(7) -0.0064(7)
C31 0.0163(9) 0.0244(9) 0.0215(9) -0.0127(8) 0.0055(7) -0.0097(7)
C32 0.0189(9) 0.0281(10) 0.0247(10) -0.0140(8) 0.0012(7) -0.0048(8)
C33 0.0190(10) 0.0312(11) 0.0363(11) -0.0200(9) -0.0004(8) -0.0012(8)
C34 0.0181(9) 0.0414(12) 0.0401(12) -0.0302(10) 0.0086(8) -0.0131(9)
C35 0.0270(10) 0.0392(11) 0.0248(10) -0.0200(9) 0.0086(8) -0.0173(9)
C35A 0.053(4) 0.031(3) 0.034(3) -0.016(3) 0.012(3) -0.028(3)
C36 0.0245(10) 0.0261(10) 0.0217(9) -0.0112(8) 0.0048(7) -0.0108(8)
C41 0.0159(8) 0.0243(9) 0.0144(8) -0.0072(7) 0.0041(6) -0.0064(7)
C42 0.0223(10) 0.0274(10) 0.0218(9) -0.0101(8) 0.0041(7) -0.0104(8)
C43 0.0226(10) 0.0417(12) 0.0278(11) -0.0180(9) 0.0047(8) -0.0138(9)
C44 0.0161(9) 0.0459(13) 0.0256(10) -0.0170(10) 0.0003(8) -0.0050(9)
C45 0.0217(10) 0.0304(11) 0.0287(11) -0.0119(9) -0.0008(8) 0.0010(8)
C46 0.0206(9) 0.0268(10) 0.0216(9) -0.0104(8) 0.0016(7) -0.0058(8)
C51 0.0388(12) 0.0232(9) 0.0165(9) -0.0082(8) 0.0042(8) -0.0151(9)
C52 0.046(4) 0.020(3) 0.039(3) -0.015(2) 0.017(3) -0.020(3)
C53 0.053(4) 0.039(3) 0.080(5) -0.038(3) 0.033(3) -0.022(3)
C53A 0.093(5) 0.060(4) 0.058(4) -0.045(4) 0.046(4) -0.055(4)
C54 0.079(5) 0.040(3) 0.074(4) -0.035(3) -0.009(4) -0.020(3)
C54A 0.074(4) 0.050(4) 0.067(4) -0.020(3) -0.015(4) -0.037(3)
C55 0.075(9) 0.037(5) 0.061(5) -0.027(4) 0.040(5) -0.036(6)
C55A 0.042(5) 0.031(4) 0.033(4) -0.003(3) 0.013(3) -0.020(3)
C61 0.0204(9) 0.0204(9) 0.0218(10) -0.0108(8) 0.0034(7) -0.0111(7)
C62 0.030(3) 0.027(2) 0.0134(19) -0.010(2) 0.0083(17) -0.012(2)
C62A 0.035(3) 0.036(3) 0.017(2) -0.011(2) 0.0086(18) -0.016(2)
C63 0.040(3) 0.049(3) 0.032(3) -0.020(3) 0.019(2) -0.022(3)
C63A 0.061(4) 0.053(4) 0.032(3) -0.016(3) 0.020(3) -0.039(3)
C64 0.060(5) 0.056(6) 0.021(3) -0.020(5) 0.002(3) -0.026(4)
C64A 0.045(3) 0.038(2) 0.032(2) -0.016(2) 0.005(2) -0.011(2)
C65 0.036(2) 0.0214(19) 0.024(2) 0.0028(16) -0.0014(17) -0.0116(17)
C65A 0.035(3) 0.045(5) 0.026(3) -0.013(4) -0.001(2) -0.004(3)
C1S 0.037(4) 0.046(4) 0.062(5) -0.015(3) 0.007(3) -0.016(3)
C2S 0.044(4) 0.064(5) 0.074(5) -0.034(4) 0.012(4) -0.024(4)
C2SA 0.044(4) 0.064(5) 0.074(5) -0.034(4) 0.012(4) -0.024(4)
C3S 0.040(7) 0.058(8) 0.055(8) -0.036(7) 0.011(6) -0.016(6)

loop_
_atom_type_symbol
_atom_type_description
_atom_type_scat_dispersion_real
_atom_type_scat_dispersion_imag
_atom_type_scat_source
C C 0.0033 0.0016 'International Tables Vol C Tables 4.2.6.8 and 6.1.1.4'
H H 0.0000 0.0000 'International Tables Vol C Tables 4.2.6.8 and 6.1.1.4'
N N 0.0061 0.0033 'International Tables Vol C Tables 4.2.6.8 and 6.1.1.4'
P P 0.1023 0.0942 'International Tables Vol C Tables 4.2.6.8 and 6.1.1.4'
Rh Rh -1.1178 0.9187 'International Tables Vol C Tables 4.2.6.8 and 6.1.1.4'

loop_
_exptl_crystal_face_index_h
_exptl_crystal_face_index_k
_exptl_crystal_face_index_l
_exptl_crystal_face_perp_dist
_exptl_oxdiff_crystal_face_indexfrac_h
_exptl_oxdiff_crystal_face_indexfrac_k
_exptl_oxdiff_crystal_face_indexfrac_l
_exptl_oxdiff_crystal_face_x
_exptl_oxdiff_crystal_face_y
_exptl_oxdiff_crystal_face_z
-12 -12 -12 0.0325 -12.0000 -12.0000 -12.0000 0.5266 0.4842 -0.6591
12 12 12 0.0325 12.0000 12.0000 12.0000 -0.5266 -0.4842 0.6591
-4 -8 12 0.1101 -4.0000 -8.0000 12.0000 -0.6428 0.7473 0.0627
0 -16 -16 0.0773 0.0000 -16.0000 -16.0000 -0.0605 -0.0354 -0.9873
0 16 16 0.0773 -0.0000 16.0000 16.0000 0.0605 0.0354 0.9873
-1 -2 -18 0.1164 -1.0000 -2.0000 -18.0000 0.6826 -0.4377 -0.5400
1 17 1 0.1098 1.0000 17.0000 1.0000 0.6592 -0.4808 0.6189
9 1 -16 0.1437 9.0000 1.0000 -16.0000 0.2575 -0.8864 -0.4492

loop_
_geom_angle_atom_site_label_1
_geom_angle_atom_site_label_2
_geom_angle_atom_site_label_3
_geom_angle
_geom_angle_site_symmetry_1
N1 Rh1 P1 82.42(4) .
C51 Rh1 P1 93.70(6) .
C51 Rh1 N1 176.10(7) .
C51 Rh1 C61 88.40(7) .
C61 Rh1 P1 177.63(5) .
C61 Rh1 N1 95.48(6) .
C22 P1 Rh1 102.77(6) .
C22 P1 C31 108.63(8) .
C22 P1 C41 106.53(8) .
C31 P1 Rh1 120.00(6) .
C31 P1 C41 102.02(8) .
C41 P1 Rh1 116.21(6) .
C1 N1 Rh1 121.51(11) .
C21 N1 Rh1 121.22(11) .
C21 N1 C1 117.23(14) .
C51 N2 C52 177.3(8) .
C51 N2A C35A 164.7(6) .
C61 N3 C62 173.3(17) .
C61 N3A C62A 177.9(18) .
C11 N11 N12 104.28(15) .
N11 N12 C2 118.93(14) .
C13 N12 N11 111.30(15) .
C13 N12 C2 129.64(15) .
C2 C1 N1 123.25(16) .
C6 C1 N1 119.69(16) .
C6 C1 C2 116.99(16) .
C1 C2 N12 122.22(16) .
C3 C2 N12 117.43(16) .
C3 C2 C1 120.35(17) .
C2 C3 H3 119.1 .
C4 C3 C2 121.72(18) .
C4 C3 H3 119.1 .
C3 C4 C5 118.31(18) .
C3 C4 C7 120.4(2) .
C5 C4 C7 121.33(19) .
C4 C5 H5 120.0 .
C6 C5 C4 120.00(18) .
C6 C5 H5 120.0 .
C1 C6 H6 118.7 .
C5 C6 C1 122.63(18) .
C5 C6 H6 118.7 .
C4 C7 H7a 109.5 .
C4 C7 H7b 109.5 .
C4 C7 H7c 109.5 .
H7a C7 H7b 109.5 .
H7a C7 H7c 109.5 .
H7b C7 H7c 109.5 .
N11 C11 H11 123.8 .
N11 C11 C12 112.37(18) .
C12 C11 H11 123.8 .
C11 C12 H12 127.7 .
C13 C12 C11 104.64(17) .
C13 C12 H12 127.7 .
N12 C13 C12 107.41(16) .
N12 C13 H13 126.3 .
C12 C13 H13 126.3 .
N1 C21 C22 119.11(15) .
N1 C21 C26 124.18(16) .
C26 C21 C22 116.70(16) .
C21 C22 P1 113.57(12) .
C23 C22 P1 125.40(14) .
C23 C22 C21 121.02(16) .
C22 C23 H23 119.4 .
C24 C23 C22 121.10(17) .
C24 C23 H23 119.4 .
C23 C24 H24 120.8 .
C23 C24 C25 118.39(17) .
C25 C24 H24 120.8 .
C24 C25 H25 119.1 .
C26 C25 C24 121.81(17) .
C26 C25 H25 119.1 .
C21 C26 H26 119.5 .
C25 C26 C21 120.92(17) .
C25 C26 H26 119.5 .
C32 C31 P1 119.04(14) .
C32 C31 C36 118.99(17) .
C36 C31 P1 121.97(14) .
C31 C32 H32 119.8 .
C33 C32 C31 120.47(18) .
C33 C32 H32 119.8 .
C32 C33 H33 119.9 .
C34 C33 C32 120.13(19) .
C34 C33 H33 119.9 .
C33 C34 H34 120.1 .
C33 C34 C35 119.79(18) .
C35 C34 H34 120.1 .
C34 C35 H35 119.7 .
C34 C35 C36 120.58(18) .
C36 C35 H35 119.7 .
N2A C35A C53A 106.6(5) .
N2A C35A C54A 107.5(6) .
N2A C35A C55A 109.0(9) .
C53A C35A C54A 112.2(6) .
C53A C35A C55A 110.8(8) .
C55A C35A C54A 110.6(8) .
C31 C36 H36 120.0 .
C35 C36 C31 120.01(18) .
C35 C36 H36 120.0 .
C42 C41 P1 118.88(14) .
C46 C41 P1 121.92(14) .
C46 C41 C42 119.07(17) .
C41 C42 H42 119.8 .
C43 C42 C41 120.43(18) .
C43 C42 H42 119.8 .
C42 C43 H43 120.1 .
C42 C43 C44 119.87(19) .
C44 C43 H43 120.1 .
C43 C44 H44 119.9 .
C45 C44 C43 120.28(18) .
C45 C44 H44 119.9 .
C44 C45 H45 120.1 .
C44 C45 C46 119.77(19) .
C46 C45 H45 120.1 .
C41 C46 H46 119.7 .
C45 C46 C41 120.57(18) .
C45 C46 H46 119.7 .
N2 C51 Rh1 169.4(4) .
N2 C51 N2A 22.8(5) .
N2A C51 Rh1 167.8(4) .
N2 C52 C53 107.5(5) .
N2 C52 C54 108.3(6) .
N2 C52 C55 106.6(9) .
C54 C52 C53 110.9(5) .
C55 C52 C53 111.9(9) .
C55 C52 C54 111.5(9) .
C35A C53A H53d 109.5 .
C35A C53A H53e 109.5 .
C35A C53A H53f 109.5 .
H53d C53A H53e 109.5 .
H53d C53A H53f 109.5 .
H53e C53A H53f 109.5 .
C35A C54A H54d 109.5 .
C35A C54A H54e 109.5 .
C35A C54A H54f 109.5 .
H54d C54A H54e 109.5 .
H54d C54A H54f 109.5 .
H54e C54A H54f 109.5 .
C35A C55A H55d 109.5 .
C35A C55A H55e 109.5 .
C35A C55A H55f 109.5 .
H55d C55A H55e 109.5 .
H55d C55A H55f 109.5 .
H55e C55A H55f 109.5 .
N3 C61 Rh1 168.7(7) .
N3 C61 N3A 15.8(12) .
N3A C61 Rh1 173.4(8) .
N3 C62 C63 106.3(8) .
N3 C62 C64 106.6(9) .
N3 C62 C65 107.5(6) .
C64 C62 C63 109.9(5) .
C65 C62 C63 113.1(4) .
C65 C62 C64 112.9(5) .
N3A C62A C63A 108.2(8) .
N3A C62A C64A 105.7(6) .
N3A C62A C65A 109.6(9) .
C63A C62A C64A 108.7(4) .
C63A C62A C65A 115.0(6) .
C65A C62A C64A 109.3(4) .
C62A C63A H63d 109.5 .
C62A C63A H63e 109.5 .
C62A C63A H63f 109.5 .
H63d C63A H63e 109.5 .
H63d C63A H63f 109.5 .
H63e C63A H63f 109.5 .
C62A C64A H64d 109.5 .
C62A C64A H64e 109.5 .
C62A C64A H64f 109.5 .
H64d C64A H64e 109.5 .
H64d C64A H64f 109.5 .
H64e C64A H64f 109.5 .
C62A C65A H65d 109.5 .
C62A C65A H65e 109.5 .
C62A C65A H65f 109.5 .
H65d C65A H65e 109.5 .
H65d C65A H65f 109.5 .
H65e C65A H65f 109.5 .
C1S C1S H1Sa 108.5 2_575
C1S C1S H1Sb 108.5 2_575
C1S C1S C2S 115.0(7) 2_575
H1Sa C1S H1Sb 107.5 .
C2S C1S H1Sa 108.5 .
C2S C1S H1Sb 108.5 .
C1S C2S H2Sa 109.6 .
C1S C2S H2Sb 109.6 .
H2Sa C2S H2Sb 108.2 .
C3S C2S C1S 110.1(8) .
C3S C2S H2Sa 109.6 .
C3S C2S H2Sb 109.6 .
C2S C3S H3Sa 109.5 .
C2S C3S H3Sb 109.5 .
C2S C3S H3Sc 109.5 .
H3Sa C3S H3Sb 109.5 .
H3Sa C3S H3Sc 109.5 .
H3Sb C3S H3Sc 109.5 .

loop_
_geom_bond_atom_site_label_1
_geom_bond_atom_site_label_2
_geom_bond_distance
_geom_bond_site_symmetry_2
Rh1 P1 2.2521(5) .
Rh1 N1 2.0728(14) .
Rh1 C51 1.8884(18) .
Rh1 C61 1.9825(18) .
P1 C22 1.8065(17) .
P1 C31 1.8246(18) .
P1 C41 1.8266(18) .
N1 C1 1.427(2) .
N1 C21 1.370(2) .
N2 C52 1.472(8) .
N2A C35A 1.457(8) .
N3 C62 1.457(9) .
N3A C62A 1.458(9) .
N11 N12 1.365(2) .
N11 C11 1.327(3) .
N12 C2 1.427(2) .
N12 C13 1.359(2) .
C2 C1 1.406(3) .
C2 C3 1.399(2) .
C3 H3 0.9500 .
C3 C4 1.383(3) .
C4 C5 1.397(3) .
C4 C7 1.512(3) .
C5 H5 0.9500 .
C5 C6 1.386(3) .
C6 C1 1.395(3) .
C6 H6 0.9500 .
C7 H7a 0.9800 .
C7 H7b 0.9800 .
C7 H7c 0.9800 .
C11 H11 0.9500 .
C11 C12 1.397(3) .
C12 H12 0.9500 .
C12 C13 1.365(3) .
C13 H13 0.9500 .
C21 C26 1.419(2) .
C22 C21 1.424(2) .
C22 C23 1.396(2) .
C23 H23 0.9500 .
C24 C23 1.387(3) .
C24 H24 0.9500 .
C25 C24 1.394(3) .
C25 H25 0.9500 .
C26 C25 1.382(3) .
C26 H26 0.9500 .
C31 C32 1.392(3) .
C31 C36 1.400(3) .
C32 H32 0.9500 .
C33 C32 1.391(3) .
C33 H33 0.9500 .
C34 C33 1.382(3) .
C34 H34 0.9500 .
C35 C34 1.384(3) .
C35 H35 0.9500 .
C35A C53A 1.519(8) .
C35A C54A 1.523(8) .
C35A C55A 1.522(9) .
C36 C35 1.387(3) .
C36 H36 0.9500 .
C41 C42 1.398(2) .
C41 C46 1.392(3) .
C42 H42 0.9500 .
C42 C43 1.385(3) .
C43 H43 0.9500 .
C43 C44 1.389(3) .
C44 H44 0.9500 .
C44 C45 1.385(3) .
C45 H45 0.9500 .
C45 C46 1.389(3) .
C46 H46 0.9500 .
C51 N2 1.156(8) .
C51 N2A 1.197(7) .
C52 C53 1.526(7) .
C52 C54 1.520(8) .
C52 C55 1.515(10) .
C53 H53a 0.9800 .
C53 H53b 0.9800 .
C53 H53c 0.9800 .
C53A H53d 0.9800 .
C53A H53e 0.9800 .
C53A H53f 0.9800 .
C54 H54a 0.9800 .
C54 H54b 0.9800 .
C54 H54c 0.9800 .
C54A H54d 0.9800 .
C54A H54e 0.9800 .
C54A H54f 0.9800 .
C55 H55a 0.9800 .
C55 H55b 0.9800 .
C55 H55c 0.9800 .
C55A H55d 0.9800 .
C55A H55e 0.9800 .
C55A H55f 0.9800 .
C61 N3 1.141(9) .
C61 N3A 1.168(9) .
C62 C63 1.543(6) .
C62 C64 1.534(8) .
C62 C65 1.501(6) .
C62A C63A 1.501(6) .
C62A C64A 1.547(6) .
C62A C65A 1.507(8) .
C63 H63a 0.9800 .
C63 H63b 0.9800 .
C63 H63c 0.9800 .
C63A H63d 0.9800 .
C63A H63e 0.9800 .
C63A H63f 0.9800 .
C64 H64a 0.9800 .
C64 H64b 0.9800 .
C64 H64c 0.9800 .
C64A H64d 0.9800 .
C64A H64e 0.9800 .
C64A H64f 0.9800 .
C65 H65a 0.9800 .
C65 H65b 0.9800 .
C65 H65c 0.9800 .
C65A H65d 0.9800 .
C65A H65e 0.9800 .
C65A H65f 0.9800 .
C1S C1S 1.501(13) 2_575
C1S H1Sa 0.9900 .
C1S H1Sb 0.9900 .
C1S C2S 1.510(10) .
C2S H2Sa 0.9900 .
C2S H2Sb 0.9900 .
C2S C3S 1.426(14) .
C3S H3Sa 0.9800 .
C3S H3Sb 0.9800 .
C3S H3Sc 0.9800 .

loop_
_geom_hbond_atom_site_label_D
_geom_hbond_atom_site_label_H
_geom_hbond_atom_site_label_A
_geom_hbond_distance_DH
_geom_hbond_distance_HA
_geom_hbond_distance_DA
_geom_hbond_angle_DHA
C13 H13 Rh1 0.95 2.85 3.6947(19) 148.4

loop_
_geom_torsion_atom_site_label_1
_geom_torsion_atom_site_label_2
_geom_torsion_atom_site_label_3
_geom_torsion_atom_site_label_4
_geom_torsion
_geom_torsion_site_symmetry_1
Rh1 P1 C22 C21 8.66(14) .
Rh1 P1 C22 C23 -172.53(14) .
Rh1 P1 C31 C32 9.80(17) .
Rh1 P1 C31 C36 -170.30(12) .
Rh1 P1 C41 C42 78.53(15) .
Rh1 P1 C41 C46 -97.12(15) .
Rh1 N1 C1 C2 96.02(18) .
Rh1 N1 C1 C6 -80.84(18) .
Rh1 N1 C21 C22 -3.8(2) .
Rh1 N1 C21 C26 175.28(13) .
Rh1 C51 N2 C52 161(19) .
Rh1 C51 N2A C35A -175.1(16) .
Rh1 C61 N3 C62 96(10) .
Rh1 C61 N3A C62A -34(39) .
P1 Rh1 N1 C1 -170.00(13) .
P1 Rh1 N1 C21 7.60(13) .
P1 Rh1 C51 N2 -91(3) .
P1 Rh1 C51 N2A 92(3) .
P1 Rh1 C61 N3 173(5) .
P1 Rh1 C61 N3A -66(8) .
P1 C22 C21 N1 -4.1(2) .
P1 C22 C21 C26 176.76(13) .
P1 C22 C23 C24 -178.88(14) .
P1 C31 C32 C33 178.59(14) .
P1 C31 C36 C35 -177.89(14) .
P1 C41 C42 C43 -175.82(14) .
P1 C41 C46 C45 175.62(15) .
N1 Rh1 P1 C22 -7.72(7) .
N1 Rh1 P1 C31 -128.32(8) .
N1 Rh1 P1 C41 108.17(8) .
N1 Rh1 C51 N2 -95(4) .
N1 Rh1 C51 N2A 87(3) .
N1 Rh1 C61 N3 145(5) .
N1 Rh1 C61 N3A -93(8) .
N1 C21 C26 C25 -176.21(17) .
N2 C51 N2A C35A 6.1(15) .
N2A C51 N2 C52 -21(20) .
N3 C61 N3A C62A 108(37) .
N3A C61 N3 C62 -63(8) .
N11 N12 C2 C1 153.25(16) .
N11 N12 C2 C3 -26.2(2) .
N11 N12 C13 C12 -0.4(2) .
N11 C11 C12 C13 0.0(2) .
N12 N11 C11 C12 -0.3(2) .
N12 C2 C1 N1 3.6(3) .
N12 C2 C1 C6 -179.48(16) .
N12 C2 C3 C4 179.24(17) .
C1 N1 C21 C22 173.90(15) .
C1 N1 C21 C26 -7.0(3) .
C1 C2 C3 C4 -0.2(3) .
C2 N12 C13 C12 -176.14(17) .
C2 C3 C4 C5 0.2(3) .
C2 C3 C4 C7 179.6(2) .
C3 C2 C1 N1 -176.96(16) .
C3 C2 C1 C6 0.0(2) .
C3 C4 C5 C6 0.2(3) .
C4 C5 C6 C1 -0.4(3) .
C5 C6 C1 N1 177.41(17) .
C5 C6 C1 C2 0.4(3) .
C7 C4 C5 C6 -179.3(2) .
C11 N11 N12 C2 176.66(16) .
C11 N11 N12 C13 0.4(2) .
C11 C12 C13 N12 0.2(2) .
C13 N12 C2 C1 -31.3(3) .
C13 N12 C2 C3 149.20(19) .
C21 N1 C1 C2 -81.7(2) .
C21 N1 C1 C6 101.47(19) .
C21 C22 C23 C24 -0.2(3) .
C21 C26 C25 C24 -1.5(3) .
C22 P1 C31 C32 -107.84(15) .
C22 P1 C31 C36 72.05(16) .
C22 P1 C41 C42 -167.69(14) .
C22 P1 C41 C46 16.65(17) .
C22 C21 C26 C25 2.9(3) .
C23 C22 C21 N1 177.05(16) .
C23 C22 C21 C26 -2.1(3) .
C25 C24 C23 C22 1.7(3) .
C26 C25 C24 C23 -0.9(3) .
C31 P1 C22 C21 136.79(13) .
C31 P1 C22 C23 -44.41(18) .
C31 P1 C41 C42 -53.88(16) .
C31 P1 C41 C46 130.46(15) .
C31 C36 C35 C34 -1.3(3) .
C32 C31 C36 C35 2.0(3) .
C34 C33 C32 C31 -0.1(3) .
C35 C34 C33 C32 0.9(3) .
C36 C31 C32 C33 -1.3(3) .
C36 C35 C34 C33 -0.2(3) .
C41 P1 C22 C21 -113.99(13) .
C41 P1 C22 C23 64.81(17) .
C41 P1 C31 C32 139.90(14) .
C41 P1 C31 C36 -40.20(16) .
C41 C42 C43 C44 0.4(3) .
C42 C41 C46 C45 0.0(3) .
C42 C43 C44 C45 -0.7(3) .
C43 C44 C45 C46 0.6(3) .
C44 C45 C46 C41 -0.3(3) .
C46 C41 C42 C43 0.0(3) .
C51 Rh1 P1 C22 172.58(9) .
C51 Rh1 P1 C31 51.99(9) .
C51 Rh1 P1 C41 -71.52(9) .
C51 Rh1 N1 C1 -165.5(11) .
C51 Rh1 N1 C21 12.1(12) .
C51 Rh1 C61 N3 -35(5) .
C51 Rh1 C61 N3A 86(8) .
C51 N2 C52 C53 -146(22) .
C51 N2 C52 C54 -26(22) .
C51 N2 C52 C55 94(22) .
C51 N2A C35A C53A 22(4) .
C51 N2A C35A C54A 142(4) .
C51 N2A C35A C55A -98(4) .
C61 Rh1 P1 C22 -35.4(13) .
C61 Rh1 P1 C31 -156.0(13) .
C61 Rh1 P1 C41 80.5(13) .
C61 Rh1 N1 C1 8.89(14) .
C61 Rh1 N1 C21 -173.51(14) .
C61 Rh1 C51 N2 90(3) .
C61 Rh1 C51 N2A -87(3) .
C61 N3 C62 C63 17(11) .
C61 N3 C62 C64 134(11) .
C61 N3 C62 C65 -104(11) .
C61 N3A C62A C63A -36(33) .
C61 N3A C62A C64A 80(33) .
C61 N3A C62A C65A -162(33) .
C1S C1S C2S C3S 176.1(9) 2_575
